data_8103761
loop_
_publ_author_name
'Krivovichev, S.V.'
'Burns, P.C.'

_publ_section_title
;
 Geometrical isomerism in uranyl chromates. I. Crystal structures of(U O2)
 (Cr O4) (H2 O)2, ((U O2) (Cr O4) (H2 O)2)(H2 O) and ((U O2) (Cr O4) (H2
 O)2)4 (H2 O)9
;
_journal_name_full 'Zeitschrift fuer Kristallographie (149,1979-)'
_journal_page_first 568
_journal_page_last 574
_journal_volume 218
_journal_year 2003
_chemical_formula_sum 'Cr4 H34 O41 U4'
_chemical_name_systematic '((U O2) (H2 O)2 (Cr O4))4 (H2 O)9'
_space_group_IT_number 14
_symmetry_space_group_name_Hall '-P 2ybc'
_symmetry_space_group_name_H-M 'P 1 21/c 1'
_cell_angle_alpha 90
_cell_angle_beta 97.515
_cell_angle_gamma 90
_cell_formula_units_Z 4
_cell_length_a 31.397
_cell_length_b 7.1701
_cell_length_c 16.248
_cell_volume 3626.326
_citation_journal_id_ASTM ZEKRDZ
_cod_data_source_file Krivovichev_ZEKRDZ_2003_1783.cif
_cod_data_source_block H34Cr4O41U4
_cod_original_formula_sum 'H34 Cr4 O41 U4'
_cod_database_code 8103761

loop_
_symmetry_equiv_pos_as_xyz
x,y,z
-x,y+1/2,-z+1/2
-x,-y,-z
x,-y-1/2,z-1/2

loop_
_atom_site_label
_atom_site_type_symbol
_atom_site_fract_x
_atom_site_fract_y
_atom_site_fract_z
_atom_site_occupancy
_atom_site_U_iso_or_equiv
U1 U+6 0.019 0.77201 0.12492 1 0.0
O13 O-2 0.569 0.2558 0.3884 1 0.0
Cr4 Cr+6 0.54274 0.2515 0.46618 1 0.0
U3 U+6 0.72543 0.22838 0.7946 1 0.0
O6 O-2 0.6025 0.7426 0.6085 1 0.0
O19 O-2 0.7968 0.7556 -0.0654 1 0.0
O24 O-2 0.7135 0.7017 -0.0556 1 0.0
O12 O-2 0.546 0.7754 0.4067 1 0.0
O30 O-2 0.8703 0.5325 0.1729 1 0.0
O16 O-2 0.5511 0.4506 0.5195 1 0.0
O29 O-2 0.6333 0.9505 0.4626 1 0.0
O18 O-2 0.7598 0.2183 0.7187 1 0.0
O40 O-2 0.4708 0.977 0.2827 1 0.0
O37 O-2 0.6093 0.5284 0.7797 1 0.0
O34 O-2 0.6636 0.2677 0.5393 1 0.0
O21 O-2 0.7374 0.9071 0.8216 1 0.0
O32 O-2 0.0638 0.5863 0.0414 1 0.0
O9 O-2 0.8838 0.7182 0.0131 1 0.0
O26 O-2 0.6722 0.0454 0.7062 1 0.0
O27 O-2 0.6772 0.4378 0.7073 1 0.0
U2 U+6 0.5734 0.75929 0.50914 1 0.0
O35 O-2 0.7054 0.7442 0.6272 1 0.0
Cr3 Cr+6 0.74833 0.7265 0.88147 1 0.0
O10 O-2 0.0771 0.2858 0.1579 1 0.0
O17 O-2 0.8326 0.0568 0.0313 1 0.0
O3 O-2 -0.0195 0.7854 0.0351 1 0.0
O31 O-2 0.628 0.5711 0.4543 1 0.0
O33 O-2 -0.0877 0.2658 0.097 1 0.0
O14 O-2 0.5604 0.0762 0.5298 1 0.0
O36 O-2 0.6101 0.5832 0.2864 1 0.0
O20 O-2 0.7499 0.5373 0.8229 1 0.0
O15 O-2 0.4905 0.2264 0.4319 1 0.0
O1 O-2 0.0351 0.2853 0.2887 1 0.0
O7 O-2 0.689 0.2447 0.8678 1 0.0
O11 O-2 0.7938 0.7524 0.122 1 0.0
Cr1 Cr+6 0.02932 0.2792 0.1847 1 0.0
U4 U+6 0.83704 0.73614 0.06423 1 0.0
O39 O-2 0.852 0.997 0.8342 1 0.0
O38 O-2 0.5358 0.0927 0.1941 1 0.0
O2 O-2 0.0042 0.0863 0.1503 1 0.0
O28 O-2 0.8808 0.9177 0.1713 1 0.0
O22 O-2 0.8186 0.4265 0.0241 1 0.0
O25 O-2 0.0724 0.953 0.0617 1 0.0
O23 O-2 0.7547 0.1936 0.0381 1 0.0
O41 O-2 0.8453 0.024 0.307 1 0.0
O8 O-2 0.7856 0.2103 0.896 1 0.0
Cr2 Cr+6 0.79744 0.2248 -0.00089 1 0.0
O4 O-2 0.0583 0.7595 0.2129 1 0.0
O5 O-2 0.0016 0.4623 0.1445 1 0.0
